data_7107127
loop_
_publ_author_name
'Xiao-Feng Wang'
'Yu Wang'
'Yue-Biao Zhang'
'Wei Xue'
'Jie-Peng Zhang'
'Xiao-Ming Chen'

_publ_section_title
;
 Layer-by-layer evolution and a hysteretic single-crystal to
 single-crystal transformation cycle of a flexible pillared-layer open
 framework
;
_journal_name_full Chem.Commun.
_journal_page_first 133
_journal_paper_doi 10.1039/c1cc15891k
_journal_volume 48
_journal_year 2012
_chemical_formula_sum 'C24 H14 Cd2 N6 O12'
_chemical_formula_weight 803.21
_chemical_name_systematic
;
?
;
_space_group_IT_number 55
_symmetry_cell_setting orthorhombic
_symmetry_space_group_name_Hall '-P 2 2ab'
_symmetry_space_group_name_H-M 'P b a m'
_atom_sites_solution_hydrogens geom
_atom_sites_solution_primary direct
_atom_sites_solution_secondary difmap
_audit_creation_method SHELXL-97
_cell_angle_alpha 90.00
_cell_angle_beta 90.00
_cell_angle_gamma 90.00
_cell_formula_units_Z 2
_cell_length_a 20.993(4)
_cell_length_b 14.236(3)
_cell_length_c 7.4471(15)
_cell_measurement_temperature 293(2)
_cell_volume 2225.6(8)
_computing_cell_refinement
;
CrysAlis RED, Oxford Diffraction Ltd.,
Version 1.171.31.7 (release 18-10-2006 CrysAlis171 .NET)
(compiled Oct 18 2006,16:28:17)
;
_computing_data_collection
;
CrysAlis CCD, Oxford Diffraction Ltd.,
Version 1.171.31.7 (release 18-10-2006 CrysAlis171 .NET)
(compiled Oct 18 2006,16:28:17)
;
_computing_data_reduction
;
CrysAlis RED, Oxford Diffraction Ltd.,
Version 1.171.31.7 (release 18-10-2006 CrysAlis171 .NET)
(compiled Oct 18 2006,16:28:17)
;
_computing_structure_refinement 'SHELXL-97 (Sheldrick, 1997)'
_computing_structure_solution 'SHELXS-97 (Sheldrick, 1990)'
_diffrn_ambient_temperature 293(2)
_diffrn_detector_area_resol_mean 16.0855
_diffrn_measured_fraction_theta_full 0.995
_diffrn_measured_fraction_theta_max 0.995
_diffrn_measurement_device_type 'Oxford Germioni S Ultra'
_diffrn_measurement_method '\w and \p scan'
_diffrn_radiation_monochromator graphite
_diffrn_radiation_source 'Enhance (Mo) X-ray Source'
_diffrn_radiation_type MoK\a
_diffrn_radiation_wavelength 0.71073
_diffrn_reflns_av_R_equivalents 0.0844
_diffrn_reflns_av_sigmaI/netI 0.0737
_diffrn_reflns_limit_h_max 24
_diffrn_reflns_limit_h_min -20
_diffrn_reflns_limit_k_max 14
_diffrn_reflns_limit_k_min -16
_diffrn_reflns_limit_l_max 8
_diffrn_reflns_limit_l_min -8
_diffrn_reflns_number 8407
_diffrn_reflns_theta_full 25.00
_diffrn_reflns_theta_max 25.00
_diffrn_reflns_theta_min 1.73
_exptl_absorpt_coefficient_mu 1.002
_exptl_absorpt_correction_T_max 0.8691
_exptl_absorpt_correction_T_min 0.7112
_exptl_absorpt_correction_type multi-scan
_exptl_absorpt_process_details
;
CrysAlis RED, Oxford Diffraction Ltd.,
Version 1.171.31.7 (release 18-10-2006 CrysAlis171 .NET)
(compiled Oct 18 2006,16:28:17)
Empirical absorption correction using spherical harmonics,
implemented in SCALE3 ABSPACK scaling algorithm.
;
_exptl_crystal_colour colorless
_exptl_crystal_density_diffrn 1.199
_exptl_crystal_density_method 'not measured'
_exptl_crystal_description block
_exptl_crystal_F_000 784
_exptl_crystal_size_max 0.37
_exptl_crystal_size_mid 0.35
_exptl_crystal_size_min 0.14
_platon_squeeze_details
;
;
_refine_diff_density_max 2.817
_refine_diff_density_min -2.123
_refine_diff_density_rms 0.197
_refine_ls_extinction_method none
_refine_ls_goodness_of_fit_ref 1.041
_refine_ls_hydrogen_treatment constr
_refine_ls_matrix_type full
_refine_ls_number_parameters 116
_refine_ls_number_reflns 2114
_refine_ls_number_restraints 62
_refine_ls_restrained_S_all 1.046
_refine_ls_R_factor_all 0.0983
_refine_ls_R_factor_gt 0.0801
_refine_ls_shift/su_max 0.000
_refine_ls_shift/su_mean 0.000
_refine_ls_structure_factor_coef Fsqd
_refine_ls_weighting_details 'calc w=1/[\s^2^(Fo^2^)+(0.1322P)^2^+0.0000P] where P=(Fo^2^+2Fc^2^)/3'
_refine_ls_weighting_scheme calc
_refine_ls_wR_factor_gt 0.1951
_refine_ls_wR_factor_ref 0.2027
_reflns_number_gt 1631
_reflns_number_total 2114
_reflns_threshold_expression >2sigma(I)
_cod_data_source_file c1cc15891k.txt
_cod_data_source_block 3'''
_cod_original_sg_symbol_H-M Pbam
_cod_database_code 7107127

loop_
_symmetry_equiv_pos_as_xyz
'x, y, z'
'-x, -y, z'
'-x+1/2, y+1/2, -z'
'x+1/2, -y+1/2, -z'
'-x, -y, -z'
'x, y, -z'
'x-1/2, -y-1/2, z'
'-x-1/2, y-1/2, z'

loop_
_atom_site_label
_atom_site_type_symbol
_atom_site_fract_x
_atom_site_fract_y
_atom_site_fract_z
_atom_site_U_iso_or_equiv
_atom_site_adp_type
_atom_site_occupancy
_atom_site_symmetry_multiplicity
_atom_site_calc_flag
_atom_site_refinement_flags
Cd1 Cd -0.43656(3) 0.39829(5) 0.5000 0.0241(3) Uani 1 2 d S
C1 C -0.2555(5) 0.2745(7) 0.5000 0.029(2) Uani 1 2 d SU
C2 C -0.2017(6) 0.3271(8) 0.5000 0.053(4) Uani 1 2 d SD
C3 C -0.1408(6) 0.2868(8) 0.5000 0.041(3) Uani 1 2 d SU
H3A H -0.1047 0.3247 0.5000 0.050 Uiso 1 2 calc SR
C4 C -0.1351(5) 0.1902(6) 0.5000 0.020(2) Uani 1 2 d SU
C5 C -0.1865(8) 0.1400(8) 0.5000 0.059(4) Uani 1 2 d S
H5A H -0.1823 0.0749 0.5000 0.070 Uiso 1 2 calc SR
C6 C -0.2473(6) 0.1774(8) 0.5000 0.036(3) Uani 1 2 d SU
H6A H -0.2826 0.1379 0.5000 0.043 Uiso 1 2 calc SR
C7 C -0.3205(5) 0.3155(7) 0.5000 0.027(2) Uani 1 2 d SU
C8 C -0.0683(5) 0.1503(7) 0.5000 0.028(2) Uani 1 2 d SU
C9 C -0.4123(4) 0.4696(7) 0.9061(12) 0.042(2) Uani 1 1 d .
H9A H -0.3919 0.5183 0.8459 0.051 Uiso 1 1 calc R
C10 C -0.4680(5) 0.3367(6) 0.9057(11) 0.046(2) Uani 1 1 d .
H10A H -0.4884 0.2880 0.8454 0.055 Uiso 1 1 calc R
N1 N -0.1932(15) 0.4324(17) 0.5000 0.196(12) Uani 1 2 d SDU
N2 N -0.4401(3) 0.4033(5) 0.8115(10) 0.0346(17) Uani 1 1 d .
O1 O -0.3257(4) 0.4014(6) 0.5000 0.061(3) Uani 1 2 d S
O2 O -0.3672(5) 0.2663(6) 0.5000 0.063(3) Uani 1 2 d SU
O3 O -0.0596(4) 0.0627(7) 0.5000 0.046(2) Uani 1 2 d SU
O4 O -0.0210(3) 0.2031(5) 0.5000 0.0322(18) Uani 1 2 d SU
O5 O -0.1995(13) 0.4592(19) 0.342(3) 0.289(12) Uiso 1 1 d D

loop_
_atom_site_aniso_label
_atom_site_aniso_U_11
_atom_site_aniso_U_22
_atom_site_aniso_U_33
_atom_site_aniso_U_23
_atom_site_aniso_U_13
_atom_site_aniso_U_12
Cd1 0.0077(4) 0.0370(5) 0.0276(5) 0.000 0.000 0.0009(3)
C1 0.023(4) 0.032(4) 0.034(4) 0.000 0.000 -0.001(3)
C2 0.024(7) 0.030(6) 0.104(13) 0.000 0.000 0.009(5)
C3 0.029(4) 0.043(4) 0.053(5) 0.000 0.000 0.000(4)
C4 0.015(4) 0.028(4) 0.016(4) 0.000 0.000 -0.004(3)
C5 0.081(12) 0.020(5) 0.075(11) 0.000 0.000 0.009(7)
C6 0.030(4) 0.039(4) 0.038(5) 0.000 0.000 -0.006(4)
C7 0.012(4) 0.040(4) 0.028(4) 0.000 0.000 0.001(3)
C8 0.024(4) 0.030(4) 0.031(4) 0.000 0.000 0.004(3)
C9 0.038(5) 0.069(6) 0.020(5) 0.016(4) 0.004(4) -0.006(4)
C10 0.059(6) 0.054(5) 0.024(5) -0.008(4) -0.005(4) -0.028(5)
N1 0.185(15) 0.209(14) 0.193(15) 0.000 0.000 0.023(9)
N2 0.018(3) 0.051(4) 0.035(4) -0.002(3) -0.005(3) -0.003(3)
O1 0.022(5) 0.053(5) 0.110(9) 0.000 0.000 0.007(4)
O2 0.053(4) 0.055(4) 0.079(5) 0.000 0.000 0.001(4)
O3 0.040(4) 0.045(4) 0.054(4) 0.000 0.000 0.006(3)
O4 0.017(3) 0.037(3) 0.042(4) 0.000 0.000 0.000(3)

loop_
_atom_type_symbol
_atom_type_description
_atom_type_scat_dispersion_real
_atom_type_scat_dispersion_imag
_atom_type_scat_source
C C 0.0033 0.0016 'International Tables Vol C Tables 4.2.6.8 and 6.1.1.4'
H H 0.0000 0.0000 'International Tables Vol C Tables 4.2.6.8 and 6.1.1.4'
Cd Cd -0.8075 1.2024 'International Tables Vol C Tables 4.2.6.8 and 6.1.1.4'
N N 0.0061 0.0033 'International Tables Vol C Tables 4.2.6.8 and 6.1.1.4'
O O 0.0106 0.0060 'International Tables Vol C Tables 4.2.6.8 and 6.1.1.4'

loop_
_geom_angle_atom_site_label_1
_geom_angle_atom_site_label_2
_geom_angle_atom_site_label_3
_geom_angle
_geom_angle_site_symmetry_1
_geom_angle_site_symmetry_3
O4 Cd1 N2 89.68(15) 7_565 .
O4 Cd1 N2 89.68(15) 7_565 6_556
N2 Cd1 N2 174.9(3) . 6_556
O4 Cd1 O1 141.9(3) 7_565 .
N2 Cd1 O1 91.81(15) . .
N2 Cd1 O1 91.81(15) 6_556 .
O4 Cd1 O3 127.2(3) 7_565 3_456
N2 Cd1 O3 88.19(16) . 3_456
N2 Cd1 O3 88.19(16) 6_556 3_456
O1 Cd1 O3 90.9(3) . 3_456
O4 Cd1 O2 88.6(3) 7_565 .
N2 Cd1 O2 92.51(15) . .
N2 Cd1 O2 92.51(15) 6_556 .
O1 Cd1 O2 53.3(3) . .
O3 Cd1 O2 144.2(3) 3_456 .
O4 Cd1 O3 51.3(3) 7_565 7_565
N2 Cd1 O3 87.83(15) . 7_565
N2 Cd1 O3 87.83(15) 6_556 7_565
O1 Cd1 O3 166.8(3) . 7_565
O3 Cd1 O3 75.9(3) 3_456 7_565
O2 Cd1 O3 139.9(3) . 7_565
O4 Cd1 C7 115.0(3) 7_565 .
N2 Cd1 C7 92.42(15) . .
N2 Cd1 C7 92.42(15) 6_556 .
O1 Cd1 C7 26.9(3) . .
O3 Cd1 C7 117.8(3) 3_456 .
O2 Cd1 C7 26.4(3) . .
O3 Cd1 C7 166.3(3) 7_565 .
C2 C1 C6 116.5(10) . .
C2 C1 C7 123.3(10) . .
C6 C1 C7 120.2(10) . .
C1 C2 C3 122.3(11) . .
C1 C2 N1 130.4(16) . .
C3 C2 N1 107.3(16) . .
C4 C3 C2 119.1(11) . .
C5 C4 C3 118.5(11) . .
C5 C4 C8 124.5(10) . .
C3 C4 C8 117.0(9) . .
C4 C5 C6 123.9(11) . .
C5 C6 C1 119.7(11) . .
O2 C7 O1 120.6(10) . .
O2 C7 C1 121.2(10) . .
O1 C7 C1 118.2(10) . .
O2 C7 Cd1 61.4(6) . .
O1 C7 Cd1 59.2(6) . .
C1 C7 Cd1 177.3(8) . .
O4 C8 O3 118.9(10) . .
O4 C8 C4 120.8(9) . .
O3 C8 C4 120.3(10) . .
N2 C9 C9 122.4(5) . 6_557
N2 C10 C10 122.2(5) . 6_557
O5 N1 O5 142(4) 6_556 .
O5 N1 C2 106.9(19) 6_556 .
O5 N1 C2 106.9(19) . .
C9 N2 C10 115.4(8) . .
C9 N2 Cd1 122.9(6) . .
C10 N2 Cd1 121.6(5) . .
C7 O1 Cd1 93.9(7) . .
C7 O2 Cd1 92.2(7) . .
C8 O3 Cd1 169.8(8) . 3_446
C8 O3 Cd1 86.1(6) . 7_665
Cd1 O3 Cd1 104.1(3) 3_446 7_665
C8 O4 Cd1 103.7(6) . 7_665

loop_
_geom_bond_atom_site_label_1
_geom_bond_atom_site_label_2
_geom_bond_distance
_geom_bond_site_symmetry_2
Cd1 O4 2.286(7) 7_565
Cd1 N2 2.322(8) .
Cd1 N2 2.322(8) 6_556
Cd1 O1 2.328(9) .
Cd1 O3 2.341(9) 3_456
Cd1 O2 2.378(10) .
Cd1 O3 2.643(8) 7_565
Cd1 C7 2.706(10) .
C1 C2 1.354(16) .
C1 C6 1.393(15) .
C1 C7 1.485(14) .
C2 C3 1.402(16) .
C2 N1 1.51(2) .
C3 C4 1.381(14) .
C4 C5 1.294(17) .
C4 C8 1.513(14) .
C5 C6 1.384(18) .
C7 O2 1.204(13) .
C7 O1 1.228(12) .
C8 O4 1.246(12) .
C8 O3 1.261(16) .
C9 N2 1.315(11) .
C9 C9 1.399(17) 6_557
C10 N2 1.317(11) .
C10 C10 1.404(17) 6_557
N1 O5 1.244(19) 6_556
N1 O5 1.244(19) .
O3 Cd1 2.341(9) 3_446
O3 Cd1 2.643(8) 7_665
O4 Cd1 2.286(7) 7_665

loop_
_platon_squeeze_void_nr
_platon_squeeze_void_average_x
_platon_squeeze_void_average_y
_platon_squeeze_void_average_z
_platon_squeeze_void_volume
_platon_squeeze_void_count_electrons
_platon_squeeze_void_content
1 0.291 -0.021 -0.007 1082 489 ' '
